data_2104494
loop_
_publ_author_name
'Marsh, Richard E.'

_publ_section_title
;
 Space groups <i>P</i>1 and <i>Cc</i>: how are they doing?
;
_journal_coeditor_code BK5088
_journal_issue 6
_journal_name_full 'Acta Crystallographica Section B'
_journal_page_first 782
_journal_page_last 783
_journal_paper_doi 10.1107/S0108768109046448
_journal_volume 65
_journal_year 2009
_chemical_formula_sum 'C35 H30 Fe N12 O3 Sr'
_chemical_formula_weight 810.17
_chemical_name_systematic
;
catena-(bis(mu(2)-Cyano)-bis(dimethylformamide)-tricyano-nitrosyl-bis(1,10-
phenanthroline)-iron(ii)-strontium(ii)
;
_space_group_IT_number 15
_symmetry_cell_setting monoclinic
_symmetry_space_group_name_Hall '-C 2yc'
_symmetry_space_group_name_H-M 'C 1 2/c 1'
_cell_angle_alpha 90
_cell_angle_beta 102.625(2)
_cell_angle_gamma 90
_cell_formula_units_Z 4
_cell_length_a 11.4639(3)
_cell_length_b 16.6254(7)
_cell_length_c 19.0184(9)
_cell_measurement_temperature 296.2
_cell_volume 3537.1(2)
_diffrn_radiation_type 'Mo K\a'
_diffrn_radiation_wavelength 0.7107
_exptl_crystal_colour red
_exptl_crystal_density_diffrn 1.521
_exptl_crystal_description prism
_exptl_crystal_F_000 1648
_cod_data_source_file bk5088.cif
_cod_data_source_block WAJDIV
_cod_original_sg_symbol_H-M C2/c
_cod_original_formula_sum 'C35 H30 Fe N12 O3 Sr '
_cod_database_code 2104494

loop_
_symmetry_equiv_pos_as_xyz
'x, y, z'
'-x, y, 1/2-z'
'-x, -y, -z'
'x, -y, 1/2+z'
'1/2+x, 1/2+y, z'
'1/2-x, 1/2+y, 1/2-z'
'1/2-x, 1/2-y, -z'
'1/2+x, 1/2-y, 1/2+z'

loop_
_atom_site_label
_atom_site_type_symbol
_atom_site_fract_x
_atom_site_fract_y
_atom_site_fract_z
_atom_site_occupancy
Sr1 Sr 0.0 0.37073 0.25 1
Fe1 Fe 0.5 0.3380 0.25 1
O1 O 0.5 0.1708 0.25 1
O2 O -0.0080 0.2542 0.1644 1
N1 N 0.2321 0.3482 0.2516 1
N2 N 0.5530 0.3520 0.4151 1
N3 N 0.5 0.5238 0.25 1
N4 N 0.5 0.2394 0.25 1
N5 N 0.1208 0.4282 0.3808 1
N6 N -0.0826 0.5060 0.3120 1
N7 N 0.0871 0.1552 0.1165 1
C1 C 0.3313 0.3458 0.2500 1
C2 C 0.5354 0.3478 0.3552 1
C3 C 0.5 0.4548 0.25 1
C4 C 0.2153 0.3880 0.4167 1
C5 C 0.2810 0.4112 0.4843 1
C6 C 0.2504 0.4801 0.5150 1
C7 C 0.1526 0.5248 0.4782 1
C8 C 0.0881 0.4950 0.4112 1
C9 C -0.0166 0.5384 0.3739 1
C10 C -0.0490 0.6104 0.4034 1
C11 C -0.1530 0.6502 0.3660 1
C12 C -0.2184 0.6168 0.3044 1
C13 C -0.1808 0.5442 0.2799 1
C14 C 0.1170 0.5980 0.5064 1
C15 C 0.0200 0.6392 0.4700 1
C16 C 0.0020 0.1848 0.1460 1
C17 C 0.1835 0.2048 0.1036 1
C18 C 0.0856 0.0720 0.0950 1
H1 H 0.2390 0.3400 0.3942 1
H2 H 0.3478 0.3794 0.5084 1
H3 H 0.2956 0.4980 0.5612 1
H4 H -0.1792 0.7005 0.3839 1
H5 H -0.2910 0.6418 0.2792 1
H6 H -0.2273 0.5212 0.2364 1
H7 H 0.1576 0.6170 0.5528 1
H8 H 0.0003 0.6915 0.4892 1
H9 H -0.0576 0.1476 0.1456 1
H10 H 0.260 0.182 0.123 0.5
H11 H 0.179 0.202 0.049 0.5
H12 H 0.177 0.257 0.115 0.5
H13? H 0.228 0.225 0.156 0.5
H14? H 0.238 0.182 0.085 0.5
H15? H 0.156 0.257 0.083 0.5
H16 H 0.034 0.046 0.109 0.5
H17 H 0.090 0.074 0.046 0.5
H18 H 0.172 0.054 0.120 0.5
H19? H 0.139 0.052 0.070 0.5
H20? H 0.078 0.032 0.134 0.5
H21? H 0.001 0.056 0.059 0.5

loop_
_geom_angle_atom_site_label_1
_geom_angle_atom_site_label_2
_geom_angle_atom_site_label_3
_geom_angle
_geom_angle_site_symmetry_1
_geom_angle_site_symmetry_2
_geom_angle_site_symmetry_3
_geom_angle_publ_flag
O2 Sr1 N1 78.21 . . . yes
O2 Sr1 N5 142.59 . . . yes
O2 Sr1 N6 157.27 . . . yes
O2 Sr1 O2 79.47 . . 2_555 yes
O2 Sr1 N1 89.39 . . 2_555 yes
O2 Sr1 N5 75.04 . . 2_555 yes
O2 Sr1 N6 108.27 . . 2_555 yes
N1 Sr1 N5 74.64 . . . yes
N1 Sr1 N6 122.27 . . . yes
O2 Sr1 N1 89.39 2_555 . . yes
N1 Sr1 N1 163.94 . . 2_555 yes
N1 Sr1 N5 111.25 . . 2_555 yes
N1 Sr1 N6 71.98 . . 2_555 yes
N5 Sr1 N6 59.19 . . . yes
O2 Sr1 N5 75.04 2_555 . . yes
N1 Sr1 N5 111.25 2_555 . . yes
N5 Sr1 N5 139.20 . . 2_555 yes
N5 Sr1 N6 87.24 . . 2_555 yes
O2 Sr1 N6 108.27 2_555 . . yes
N1 Sr1 N6 71.98 2_555 . . yes
N5 Sr1 N6 87.24 2_555 . . yes
N6 Sr1 N6 73.06 . . 2_555 yes
O2 Sr1 N1 78.21 2_555 . 2_555 yes
O2 Sr1 N5 142.59 2_555 . 2_555 yes
O2 Sr1 N6 157.27 2_555 . 2_555 yes
N1 Sr1 N5 74.64 2_555 . 2_555 yes
N1 Sr1 N6 122.27 2_555 . 2_555 yes
N5 Sr1 N6 59.19 2_555 . 2_555 yes
N4 Fe1 C1 93.84 . . . yes
N4 Fe1 C2 94.77 . . . yes
N4 Fe1 C3 180.00(1) . . . yes
N4 Fe1 C1 93.84 . . 2_655 yes
N4 Fe1 C2 94.77 . . 2_655 yes
C1 Fe1 C2 88.76 . . . yes
C1 Fe1 C3 86.16 . . . yes
C1 Fe1 C1 172.33 . . 2_655 yes
C1 Fe1 C2 90.60 . . 2_655 yes
C2 Fe1 C3 85.23 . . . yes
C1 Fe1 C2 90.60 2_655 . . yes
C2 Fe1 C2 170.46 . . 2_655 yes
C1 Fe1 C3 86.16 2_655 . . yes
C2 Fe1 C3 85.23 2_655 . . yes
C1 Fe1 C2 88.76 2_655 . 2_655 yes
Sr1 O2 C16 157.14 . . . yes
Sr1 N1 C1 173.60 . . . yes
Fe1 N4 O1 180.00(1) . . . yes
Sr1 N5 C4 119.00 . . . yes
Sr1 N5 C8 123.08 . . . yes
C4 N5 C8 117.91 . . . yes
Sr1 N6 C9 120.41 . . . yes
Sr1 N6 C13 121.64 . . . yes
C9 N6 C13 117.73 . . . yes
C16 N7 C17 121.55 . . . yes
C16 N7 C18 120.89 . . . yes
C17 N7 C18 117.55 . . . yes
Fe1 C1 N1 177.64 . . . yes
Fe1 C2 N2 178.09 . . . yes
Fe1 C3 N3 180.00(1) . . . yes
N5 C4 C5 123.38 . . . yes
C4 C5 C6 119.24 . . . no
C5 C6 C7 118.97 . . . no
C6 C7 C8 117.93 . . . no
C6 C7 C14 121.98 . . . no
C8 C7 C14 120.09 . . . no
N5 C8 C7 122.48 . . . yes
N5 C8 C9 118.77 . . . yes
C7 C8 C9 118.75 . . . no
N6 C9 C8 118.08 . . . yes
N6 C9 C10 122.39 . . . yes
C8 C9 C10 119.49 . . . no
C9 C10 C11 117.74 . . . no
C9 C10 C15 119.88 . . . no
C11 C10 C15 122.34 . . . no
C10 C11 C12 119.15 . . . no
C11 C12 C13 119.15 . . . no
N6 C13 C12 123.78 . . . yes
C7 C14 C15 120.55 . . . no
C10 C15 C14 121.19 . . . no
O2 C16 N7 126.79 . . . yes

loop_
_geom_bond_atom_site_label_1
_geom_bond_atom_site_label_2
_geom_bond_distance
_geom_bond_site_symmetry_1
_geom_bond_site_symmetry_2
_geom_bond_publ_flag
Sr1 O2 2.5193 . . yes
Sr1 N1 2.6806 . . yes
Sr1 N5 2.7410 . . yes
Sr1 N6 2.7987 . . yes
Sr1 O2 2.5193 . 2_555 yes
Sr1 N1 2.6806 . 2_555 yes
Sr1 N5 2.7410 . 2_555 yes
Sr1 N6 2.7987 . 2_555 yes
Fe1 N4 1.6393(1) . . yes
Fe1 C1 1.9383 . . yes
Fe1 C2 1.9594 . . yes
Fe1 C3 1.9419(1) . . yes
Fe1 C1 1.9383 . 2_655 yes
Fe1 C2 1.9594 . 2_655 yes
O1 N4 1.1405(1) . . yes
O2 C16 1.2184 . . yes
N1 C1 1.1450 . . yes
N2 C2 1.1148 . . yes
N3 C3 1.1472(1) . . yes
N5 C4 1.3278 . . yes
N5 C8 1.3427 . . yes
N6 C9 1.3635 . . yes
N6 C13 1.3202 . . yes
N7 C16 1.3221 . . yes
N7 C17 1.4422 . . yes
N7 C18 1.4414 . . yes
C4 C5 1.3949 . . no
C5 C6 1.3659 . . no
C6 C7 1.3986 . . no
C7 C8 1.4156 . . no
C7 C14 1.4251 . . no
C8 C9 1.4465 . . no
C9 C10 1.4060 . . no
C10 C11 1.4123 . . no
C10 C15 1.4217 . . no
C11 C12 1.3634 . . no
C12 C13 1.3956 . . no
C14 C15 1.3596 . . no
C4 H1 0.9700 . . no
C5 H2 0.9600 . . no
C6 H3 0.9600 . . no
C11 H4 0.9700 . . no
C12 H5 0.9600 . . no
C13 H6 0.9600 . . no
C14 H7 0.9600 . . no
C15 H8 0.9900 . . no
C16 H9 0.9200 . . no
C17 H10 0.9500 . . no
C17 H11 1.0300 . . no
C17 H12 0.9000 . . no
C17 H13 1.0700 . . no
C17 H14 0.8700 . . no
C17 H15 0.9800 . . no
C18 H16 0.8200 . . no
C18 H17 0.9400 . . no
C18 H18 1.0400 . . no
C18 H19 0.9200 . . no
C18 H20 1.0100 . . no
C18 H21 1.0900 . . no
